data_4029947
loop_
_publ_author_name
'Pappenfus, Ted M.'
'Seidenkranz, Daniel T.'
'Lovander, Matthew D.'
'Beck, Travis L.'
'Karels, Brandon J.'
'Ogawa, Katsu'
'Janzen, Daron E.'

_publ_section_title
;
 Synthesis and Electronic Properties of Oxidized
 Benzo[1,2-b:4,5-b']dithiophenes.
;
_journal_issue 19
_journal_name_full 'The Journal of organic chemistry'
_journal_page_first 9408
_journal_page_last 9412
_journal_paper_doi 10.1021/jo5017585
_journal_volume 79
_journal_year 2014
_chemical_formula_moiety 'C26 H38 O6 S2'
_chemical_formula_sum 'C26 H38 O6 S2'
_chemical_formula_weight 510.70
_space_group_IT_number 2
_symmetry_cell_setting triclinic
_symmetry_Int_Tables_number 2
_symmetry_space_group_name_Hall '-P 1'
_symmetry_space_group_name_H-M 'P -1'
_atom_sites_solution_hydrogens geom
_atom_sites_solution_primary direct
_atom_sites_solution_secondary difmap
_cell_angle_alpha 102.316(7)
_cell_angle_beta 90.782(6)
_cell_angle_gamma 96.640(7)
_cell_formula_units_Z 1
_cell_length_a 5.6618(9)
_cell_length_b 9.0551(15)
_cell_length_c 13.657(2)
_cell_measurement_reflns_used 6316
_cell_measurement_temperature 213
_cell_measurement_theta_max 27.70
_cell_measurement_theta_min 3.00
_cell_volume 678.94(19)
_computing_cell_refinement 'CrystalClear-SM Expert 2.0 r13'
_computing_data_collection 'CrystalClear-SM Expert 2.0 r13 (Rigaku, 2011)'
_computing_data_reduction 'CrystalClear-SM Expert 2.0 r13'
_computing_molecular_graphics 'CrystalStructure 4.0'
_computing_publication_material 'CrystalStructure 4.0 (Rigaku, 2010)'
_computing_structure_refinement 'SHELXL97 (Sheldrick, 2008)'
_computing_structure_solution 'SIR2004 (Burla, et al., 2005)'
_diffrn_ambient_temperature 213
_diffrn_detector_area_resol_mean 6.827
_diffrn_measured_fraction_theta_full 0.995
_diffrn_measured_fraction_theta_max 0.995
_diffrn_measurement_device_type 'Rigaku XtaLAB mini'
_diffrn_measurement_method \w
_diffrn_radiation_type 'Mo K\a'
_diffrn_radiation_wavelength 0.71075
_diffrn_reflns_av_R_equivalents 0.0323
_diffrn_reflns_limit_h_max 7
_diffrn_reflns_limit_h_min -7
_diffrn_reflns_limit_k_max 11
_diffrn_reflns_limit_k_min -11
_diffrn_reflns_limit_l_max 17
_diffrn_reflns_limit_l_min -17
_diffrn_reflns_number 6942
_diffrn_reflns_theta_full 27.48
_diffrn_reflns_theta_max 27.48
_diffrn_standards_number 0
_exptl_absorpt_coefficient_mu 0.233
_exptl_absorpt_correction_T_max 0.966
_exptl_absorpt_correction_T_min 0.707
_exptl_absorpt_correction_type multi-scan
_exptl_absorpt_process_details 'REQAB (Rigaku, 1998)'
_exptl_crystal_colour yellow
_exptl_crystal_density_diffrn 1.249
_exptl_crystal_density_method 'not measured'
_exptl_crystal_description block
_exptl_crystal_F_000 274.00
_exptl_crystal_size_max 0.950
_exptl_crystal_size_mid 0.150
_exptl_crystal_size_min 0.150
_refine_diff_density_max 0.650
_refine_diff_density_min -0.570
_refine_ls_extinction_method none
_refine_ls_goodness_of_fit_ref 1.038
_refine_ls_hydrogen_treatment constr
_refine_ls_number_parameters 183
_refine_ls_number_reflns 3102
_refine_ls_number_restraints 14
_refine_ls_R_factor_gt 0.0673
_refine_ls_shift/su_max 0.000
_refine_ls_structure_factor_coef Fsqd
_refine_ls_weighting_details 'w = 1/[\s^2^(Fo^2^)+(0.1061P)^2^+0.4849P] where P=(Fo^2^+2Fc^2^)/3'
_refine_ls_weighting_scheme calc
_refine_ls_wR_factor_ref 0.1936
_reflns_number_gt 2675
_reflns_number_total 3102
_reflns_threshold_expression F^2^>2.0\s(F^2^)
_cod_data_source_file jo5017585_si_003.cif
_cod_data_source_block TedC26H38O6S2
_cod_depositor_comments 'Adding full bibliography for 4029945--4029947.cif.'
_cod_database_code 4029947

loop_
_symmetry_equiv_pos_site_id
_symmetry_equiv_pos_as_xyz
1 +X,+Y,+Z
2 -X,-Y,-Z

loop_
_atom_site_label
_atom_site_type_symbol
_atom_site_fract_x
_atom_site_fract_y
_atom_site_fract_z
_atom_site_U_iso_or_equiv
_atom_site_adp_type
_atom_site_occupancy
_atom_site_symmetry_multiplicity
_atom_site_calc_flag
_atom_site_refinement_flags
S1 S 0.72160(11) 0.20268(6) 0.04181(5) 0.0425(3) Uani 1.0 2 d .
O1 O 0.8040(4) 0.1598(3) 0.12982(16) 0.0583(6) Uani 1.0 2 d .
O2 O 0.4701(4) 0.2015(2) 0.02677(17) 0.0545(6) Uani 1.0 2 d .
O3 O 0.7497(4) 0.5446(3) 0.17566(14) 0.0513(5) Uani 1.0 2 d .
C1 C 0.8421(5) 0.1008(3) -0.0666(3) 0.0465(6) Uani 1.0 2 d .
C2 C 0.9842(5) 0.1930(3) -0.1095(2) 0.0447(6) Uani 1.0 2 d .
C3 C 1.0062(4) 0.3547(3) -0.05812(18) 0.0375(5) Uani 1.0 2 d .
C4 C 0.8741(4) 0.3799(3) 0.02781(18) 0.0366(5) Uani 1.0 2 d .
C5 C 0.8643(4) 0.5234(3) 0.08843(18) 0.0371(5) Uani 1.0 2 d .
C6 C 0.5077(7) 0.5748(5) 0.1680(3) 0.0499(8) Uani 0.750(4) 2 d .
C6' C 0.5666(19) 0.4818(14) 0.2089(8) 0.0499(8) Uani 0.250(4) 2 d .
C7 C 0.3969(9) 0.5811(7) 0.2683(4) 0.0752(14) Uani 0.750(4) 2 d .
C7' C 0.507(3) 0.5794(19) 0.3107(11) 0.0752(14) Uani 0.250(4) 2 d .
C8 C 0.3709(15) 0.4214(12) 0.2896(7) 0.132(4) Uani 0.750(4) 2 d .
C12 C 0.5199(15) 0.6978(12) 0.3490(5) 0.129(4) Uani 0.750(4) 2 d .
C12' C 0.385(5) 0.707(3) 0.2968(14) 0.129(4) Uani 0.250(4) 2 d .
C13' C 0.359(8) 0.825(3) 0.388(3) 0.156(4) Uani 0.250(4) 2 d .
C13 C 0.494(3) 0.8505(11) 0.3414(10) 0.156(4) Uani 0.750(4) 2 d .
C8' C 0.392(4) 0.474(3) 0.3698(15) 0.132(4) Uani 0.250(4) 2 d .
C9 C 0.1767(13) 0.3771(9) 0.3534(6) 0.0990(19) Uani 0.750(4) 2 d .
C9' C 0.231(5) 0.360(3) 0.2944(16) 0.0990(19) Uani 0.250(4) 2 d .
C10' C 0.162(8) 0.216(3) 0.339(3) 0.150(4) Uani 0.250(4) 2 d .
C10 C 0.141(3) 0.2175(14) 0.3764(8) 0.150(4) Uani 0.750(4) 2 d .
C11' C 0.030(8) 0.282(5) 0.416(3) 0.197(6) Uani 0.250(4) 2 d .
C11 C -0.046(3) 0.1828(16) 0.4323(13) 0.197(6) Uani 0.750(4) 2 d .
H6A H 0.4184 0.4942 0.1170 0.0598 Uiso 0.750(4) 2 calc R
H6B H 0.5029 0.6720 0.1478 0.0598 Uiso 0.750(4) 2 calc R
H7 H 0.2339 0.6081 0.2613 0.0903 Uiso 0.750(4) 2 calc R
H8A H 0.3512 0.3486 0.2248 0.1580 Uiso 0.750(4) 2 calc R
H8B H 0.5215 0.4080 0.3208 0.1580 Uiso 0.750(4) 2 calc R
H9A H 0.0271 0.3923 0.3222 0.1187 Uiso 0.750(4) 2 calc R
H9B H 0.1978 0.4503 0.4179 0.1187 Uiso 0.750(4) 2 calc R
H10A H 0.1256 0.1431 0.3123 0.1797 Uiso 0.750(4) 2 calc R
H10B H 0.2871 0.2031 0.4110 0.1797 Uiso 0.750(4) 2 calc R
H11A H -0.0785 0.2741 0.4792 0.2948 Uiso 0.750(4) 2 calc R
H11B H -0.0071 0.1076 0.4690 0.2948 Uiso 0.750(4) 2 calc R
H11C H -0.1848 0.1420 0.3885 0.2948 Uiso 0.750(4) 2 calc R
H12A H 0.4592 0.6816 0.4132 0.1542 Uiso 0.750(4) 2 calc R
H12B H 0.6897 0.6857 0.3492 0.1542 Uiso 0.750(4) 2 calc R
H13A H 0.3262 0.8605 0.3334 0.2346 Uiso 0.750(4) 2 calc R
H13B H 0.5769 0.8735 0.2838 0.2346 Uiso 0.750(4) 2 calc R
H13C H 0.5603 0.9209 0.4018 0.2346 Uiso 0.750(4) 2 calc R
H6'1 H 0.5945 0.3803 0.2174 0.0598 Uiso 0.250(4) 2 calc R
H6'2 H 0.4321 0.4698 0.1608 0.0598 Uiso 0.250(4) 2 calc R
H7' H 0.6607 0.6238 0.3460 0.0903 Uiso 0.250(4) 2 calc R
H8'1 H 0.2997 0.5280 0.4233 0.1580 Uiso 0.250(4) 2 calc R
H8'2 H 0.5102 0.4244 0.3997 0.1580 Uiso 0.250(4) 2 calc R
H9'1 H 0.3133 0.3317 0.2316 0.1187 Uiso 0.250(4) 2 calc R
H9'2 H 0.0876 0.4037 0.2800 0.1187 Uiso 0.250(4) 2 calc R
H10C H 0.0666 0.1341 0.2906 0.1797 Uiso 0.250(4) 2 calc R
H10D H 0.3018 0.1772 0.3625 0.1797 Uiso 0.250(4) 2 calc R
H11D H -0.0853 0.3370 0.3907 0.2948 Uiso 0.250(4) 2 calc R
H11E H 0.1351 0.3521 0.4664 0.2948 Uiso 0.250(4) 2 calc R
H11F H -0.0518 0.2036 0.4462 0.2948 Uiso 0.250(4) 2 calc R
H12C H 0.2263 0.6671 0.2668 0.1542 Uiso 0.250(4) 2 calc R
H12D H 0.4725 0.7564 0.2485 0.1542 Uiso 0.250(4) 2 calc R
H13D H 0.2669 0.7789 0.4358 0.2346 Uiso 0.250(4) 2 calc R
H13E H 0.2772 0.9045 0.3706 0.2346 Uiso 0.250(4) 2 calc R
H13F H 0.5148 0.8678 0.4179 0.2346 Uiso 0.250(4) 2 calc R
H1 H 0.8099 -0.0051 -0.0909 0.0559 Uiso 1.0 2 calc R
H2 H 1.0647 0.1580 -0.1681 0.0536 Uiso 1.0 2 calc R

loop_
_atom_site_aniso_label
_atom_site_aniso_U_11
_atom_site_aniso_U_22
_atom_site_aniso_U_33
_atom_site_aniso_U_12
_atom_site_aniso_U_13
_atom_site_aniso_U_23
S1 0.0390(4) 0.0300(4) 0.0595(5) -0.0010(3) 0.0048(3) 0.0145(3)
O1 0.0697(14) 0.0464(11) 0.0646(13) 0.0085(10) 0.0046(10) 0.0241(10)
O2 0.0366(10) 0.0401(10) 0.0859(15) -0.0036(8) 0.0062(9) 0.0160(10)
O3 0.0408(10) 0.0652(13) 0.0481(10) 0.0076(9) 0.0084(8) 0.0116(9)
C1 0.0451(14) 0.0289(11) 0.0636(16) 0.0008(10) 0.0002(12) 0.0076(11)
C2 0.0418(13) 0.0323(12) 0.0571(15) 0.0034(10) 0.0036(11) 0.0036(10)
C3 0.0327(11) 0.0294(11) 0.0494(13) 0.0023(9) -0.0003(9) 0.0069(9)
C4 0.0306(11) 0.0284(10) 0.0510(13) -0.0021(8) -0.0002(9) 0.0123(9)
C5 0.0305(11) 0.0355(11) 0.0450(12) 0.0026(9) 0.0027(9) 0.0090(9)
C6 0.0368(16) 0.059(2) 0.056(2) 0.0121(15) 0.0069(14) 0.0146(16)
C6' 0.0368(16) 0.059(2) 0.056(2) 0.0121(15) 0.0069(14) 0.0146(16)
C7 0.051(3) 0.119(5) 0.063(3) 0.031(3) 0.019(2) 0.023(3)
C7' 0.051(3) 0.119(5) 0.063(3) 0.031(3) 0.019(2) 0.023(3)
C8 0.104(5) 0.200(9) 0.140(7) 0.065(6) 0.063(6) 0.118(8)
C12 0.104(6) 0.195(9) 0.068(4) 0.048(6) 0.009(3) -0.030(5)
C12' 0.104(6) 0.195(9) 0.068(4) 0.048(6) 0.009(3) -0.030(5)
C13' 0.185(13) 0.104(7) 0.160(11) -0.014(7) 0.010(8) 0.001(7)
C13 0.185(13) 0.104(7) 0.160(11) -0.014(7) 0.010(8) 0.001(7)
C8' 0.104(5) 0.200(9) 0.140(7) 0.065(6) 0.063(6) 0.118(8)
C9 0.097(5) 0.105(5) 0.087(5) -0.001(4) 0.018(4) 0.010(4)
C9' 0.097(5) 0.105(5) 0.087(5) -0.001(4) 0.018(4) 0.010(4)
C10' 0.197(10) 0.185(9) 0.105(8) 0.085(8) 0.034(8) 0.080(7)
C10 0.197(10) 0.185(9) 0.105(8) 0.085(8) 0.034(8) 0.080(7)
C11' 0.158(10) 0.164(11) 0.293(17) -0.015(8) 0.056(10) 0.123(11)
C11 0.158(10) 0.164(11) 0.293(17) -0.015(8) 0.056(10) 0.123(11)

loop_
_atom_type_symbol
_atom_type_description
_atom_type_scat_dispersion_real
_atom_type_scat_dispersion_imag
_atom_type_scat_source
C C 0.0033 0.0016
;
International Tables for Crystallography
(1992, Vol. C, Tables 4.2.6.8 and 6.1.1.4)
;
H H 0.0000 0.0000
;
International Tables for Crystallography
(1992, Vol. C, Table 6.1.1.4)
;
O O 0.0106 0.0060
;
International Tables for Crystallography
(1992, Vol. C, Tables 4.2.6.8 and 6.1.1.4)
;
S S 0.1246 0.1234
;
International Tables for Crystallography
(1992, Vol. C, Tables 4.2.6.8 and 6.1.1.4)
;

loop_
_geom_angle_atom_site_label_1
_geom_angle_atom_site_label_2
_geom_angle_atom_site_label_3
_geom_angle
_geom_angle_publ_flag
_geom_angle_site_symmetry_1
_geom_angle_site_symmetry_3
O1 S1 O2 117.95(14) yes . .
O1 S1 C1 111.25(14) yes . .
O1 S1 C4 111.63(12) yes . .
O2 S1 C1 110.37(13) yes . .
O2 S1 C4 110.00(12) yes . .
C1 S1 C4 92.82(12) yes . .
C5 O3 C6 115.1(3) yes . .
C5 O3 C6' 136.2(5) yes . .
S1 C1 C2 110.99(19) yes . .
C1 C2 C3 114.7(3) yes . .
C2 C3 C4 112.8(3) yes . .
C2 C3 C5 127.0(3) yes . 2_765
C4 C3 C5 120.3(2) yes . 2_765
S1 C4 C3 108.71(16) yes . .
S1 C4 C5 127.80(19) yes . .
C3 C4 C5 123.5(3) yes . .
O3 C5 C3 120.9(2) yes . 2_765
O3 C5 C4 122.6(3) yes . .
C3 C5 C4 116.3(3) yes 2_765 .
O3 C6 C7 109.1(4) yes . .
O3 C6' C7' 110.1(9) yes . .
C6 C7 C8 108.4(5) yes . .
C6 C7 C12 113.6(5) yes . .
C8 C7 C12 113.9(7) yes . .
C6' C7' C12' 111.2(14) yes . .
C6' C7' C8' 107.2(13) yes . .
C12' C7' C8' 118.6(16) yes . .
C7 C8 C9 119.2(8) yes . .
C7 C12 C13 114.1(8) yes . .
C7' C12' C13' 116(2) yes . .
C7' C8' C9' 104.0(17) yes . .
C8 C9 C10 121.3(8) yes . .
C8' C9' C10' 109(2) yes . .
C9' C10' C11' 98(3) yes . .
C9 C10 C11 118.1(11) yes . .
S1 C1 H1 124.503 no . .
C2 C1 H1 124.507 no . .
C1 C2 H2 122.645 no . .
C3 C2 H2 122.647 no . .
O3 C6 H6A 109.872 no . .
O3 C6 H6B 109.865 no . .
C7 C6 H6A 109.874 no . .
C7 C6 H6B 109.872 no . .
H6A C6 H6B 108.291 no . .
O3 C6' H6'1 109.649 no . .
O3 C6' H6'2 109.650 no . .
C7' C6' H6'1 109.641 no . .
C7' C6' H6'2 109.644 no . .
H6'1 C6' H6'2 108.155 no . .
C6 C7 H7 106.814 no . .
C8 C7 H7 106.816 no . .
C12 C7 H7 106.816 no . .
C6' C7' H7' 106.372 no . .
C12' C7' H7' 106.381 no . .
C8' C7' H7' 106.382 no . .
C7 C8 H8A 107.524 no . .
C7 C8 H8B 107.527 no . .
C9 C8 H8A 107.524 no . .
C9 C8 H8B 107.530 no . .
H8A C8 H8B 107.007 no . .
C7 C12 H12A 108.740 no . .
C7 C12 H12B 108.742 no . .
C13 C12 H12A 108.739 no . .
C13 C12 H12B 108.747 no . .
H12A C12 H12B 107.634 no . .
C7' C12' H12C 108.257 no . .
C7' C12' H12D 108.255 no . .
C13' C12' H12C 108.248 no . .
C13' C12' H12D 108.248 no . .
H12C C12' H12D 107.377 no . .
C12' C13' H13D 109.469 no . .
C12' C13' H13E 109.474 no . .
C12' C13' H13F 109.470 no . .
H13D C13' H13E 109.475 no . .
H13D C13' H13F 109.467 no . .
H13E C13' H13F 109.471 no . .
C12 C13 H13A 109.473 no . .
C12 C13 H13B 109.470 no . .
C12 C13 H13C 109.475 no . .
H13A C13 H13B 109.470 no . .
H13A C13 H13C 109.472 no . .
H13B C13 H13C 109.468 no . .
C7' C8' H8'1 110.948 no . .
C7' C8' H8'2 110.949 no . .
C9' C8' H8'1 110.957 no . .
C9' C8' H8'2 110.956 no . .
H8'1 C8' H8'2 108.959 no . .
C8 C9 H9A 107.010 no . .
C8 C9 H9B 107.005 no . .
C10 C9 H9A 107.011 no . .
C10 C9 H9B 107.002 no . .
H9A C9 H9B 106.748 no . .
C8' C9' H9'1 109.992 no . .
C8' C9' H9'2 109.987 no . .
C10' C9' H9'1 109.987 no . .
C10' C9' H9'2 109.988 no . .
H9'1 C9' H9'2 108.360 no . .
C9' C10' H10C 112.189 no . .
C9' C10' H10D 112.190 no . .
C11' C10' H10C 112.192 no . .
C11' C10' H10D 112.194 no . .
H10C C10' H10D 109.806 no . .
C9 C10 H10A 107.776 no . .
C9 C10 H10B 107.778 no . .
C11 C10 H10A 107.777 no . .
C11 C10 H10B 107.781 no . .
H10A C10 H10B 107.132 no . .
C10' C11' H11D 109.469 no . .
C10' C11' H11E 109.472 no . .
C10' C11' H11F 109.474 no . .
H11D C11' H11E 109.468 no . .
H11D C11' H11F 109.470 no . .
H11E C11' H11F 109.475 no . .
C10 C11 H11A 109.474 no . .
C10 C11 H11B 109.471 no . .
C10 C11 H11C 109.474 no . .
H11A C11 H11B 109.470 no . .
H11A C11 H11C 109.470 no . .
H11B C11 H11C 109.468 no . .

loop_
_geom_bond_atom_site_label_1
_geom_bond_atom_site_label_2
_geom_bond_distance
_geom_bond_publ_flag
_geom_bond_site_symmetry_2
S1 O1 1.428(3) yes .
S1 O2 1.434(2) yes .
S1 C1 1.761(3) yes .
S1 C4 1.781(3) yes .
O3 C5 1.353(3) yes .
O3 C6 1.434(5) yes .
O3 C6' 1.261(12) yes .
C1 C2 1.324(4) yes .
C2 C3 1.473(4) yes .
C3 C4 1.392(4) yes .
C3 C5 1.394(4) yes 2_765
C4 C5 1.391(3) yes .
C6 C7 1.508(7) yes .
C6' C7' 1.545(18) yes .
C7 C8 1.526(13) yes .
C7 C12 1.459(9) yes .
C7' C12' 1.46(4) yes .
C7' C8' 1.48(3) yes .
C8 C9 1.484(12) yes .
C12 C13 1.433(16) yes .
C12' C13' 1.48(4) yes .
C8' C9' 1.50(3) yes .
C9 C10 1.535(15) yes .
C9' C10' 1.56(4) yes .
C10' C11' 1.38(6) yes .
C10 C11 1.36(2) yes .
C1 H1 0.940 no .
C2 H2 0.940 no .
C6 H6A 0.980 no .
C6 H6B 0.980 no .
C6' H6'1 0.980 no .
C6' H6'2 0.980 no .
C7 H7 0.990 no .
C7' H7' 0.990 no .
C8 H8A 0.980 no .
C8 H8B 0.980 no .
C12 H12A 0.980 no .
C12 H12B 0.980 no .
C12' H12C 0.980 no .
C12' H12D 0.980 no .
C13' H13D 0.970 no .
C13' H13E 0.970 no .
C13' H13F 0.970 no .
C13 H13A 0.970 no .
C13 H13B 0.970 no .
C13 H13C 0.970 no .
C8' H8'1 0.980 no .
C8' H8'2 0.980 no .
C9 H9A 0.980 no .
C9 H9B 0.980 no .
C9' H9'1 0.980 no .
C9' H9'2 0.980 no .
C10' H10C 0.980 no .
C10' H10D 0.980 no .
C10 H10A 0.980 no .
C10 H10B 0.980 no .
C11' H11D 0.970 no .
C11' H11E 0.970 no .
C11' H11F 0.970 no .
C11 H11A 0.970 no .
C11 H11B 0.970 no .
C11 H11C 0.970 no .

loop_
_geom_contact_atom_site_label_1
_geom_contact_atom_site_label_2
_geom_contact_distance
_geom_contact_publ_flag
_geom_contact_site_symmetry_2
S1 O3 3.228(3) no .
S1 C6' 3.236(11) no .
O1 O3 3.457(4) no .
O1 C2 3.500(4) no .
O1 C3 3.543(4) no .
O1 C5 3.437(4) no .
O1 C6' 3.328(12) no .
O2 O3 3.518(3) no .
O2 C2 3.476(4) no .
O2 C3 3.505(3) no .
O2 C5 3.404(3) no .
O2 C6 3.497(5) no .
O2 C6' 3.143(11) no .
O3 C2 2.976(4) no 2_765
O3 C8 2.923(10) no .
O3 C12 2.884(8) no .
O3 C12' 2.99(3) no .
O3 C8' 3.48(2) no .
C2 C6 3.566(5) no 2_765
C3 C3 2.777(3) no 2_765
C3 C6 3.217(5) no 2_765
C3 C6' 3.591(12) no 2_765
C4 C4 2.712(4) no 2_765
C4 C6 3.255(5) no .
C4 C6' 3.085(11) no .
C5 C5 2.862(4) no 2_765
C6 C13 3.062(11) no .
C6' C9' 2.51(3) no .
C12 C9 3.314(13) no .
C12' C9' 3.16(4) no .
C13' C8' 3.16(4) no .
C8' C11' 2.70(5) no .
O1 C1 3.256(4) no 2_755
O1 C2 3.499(4) no 2_755
O1 C9' 3.36(2) no 1_655
O1 C10' 3.39(4) no 1_655
O2 C1 3.233(4) no 2_655
O2 C2 3.285(4) no 1_455
O2 C3 3.408(4) no 1_455
C1 O1 3.256(4) no 2_755
C1 O2 3.233(4) no 2_655
C1 C1 3.453(5) no 2_755
C2 O1 3.499(4) no 2_755
C2 O2 3.285(4) no 1_655
C3 O2 3.408(4) no 1_655
C3 C6 3.441(5) no 2_665
C4 C6 3.536(5) no 2_665
C6 C3 3.441(5) no 2_665
C6 C4 3.536(5) no 2_665
C9' O1 3.36(2) no 1_455
C10' O1 3.39(4) no 1_455
S1 H6A 3.3032 no .
S1 H8A 3.4299 no .
S1 H6'1 2.7429 no .
S1 H6'2 3.2392 no .
S1 H9'1 3.5952 no .
S1 H2 3.4633 no .
O1 H8A 3.3664 no .
O1 H8B 3.5854 no .
O1 H6'1 2.5279 no .
O1 H9'1 3.5009 no .
O1 H1 3.0676 no .
O2 H6A 2.7253 no .
O2 H8A 2.8744 no .
O2 H6'1 2.7896 no .
O2 H6'2 2.7452 no .
O2 H9'1 2.9846 no .
O2 H1 3.0684 no .
O3 H7 3.2283 no .
O3 H8A 2.8837 no .
O3 H8B 2.8063 no .
O3 H12B 2.4890 no .
O3 H13B 3.2928 no .
O3 H7' 2.3632 no .
O3 H9'1 3.1598 no .
O3 H12C 3.4398 no .
O3 H12D 2.6564 no .
O3 H2 2.7985 no 2_765
C2 H6B 3.1137 no 2_765
C2 H13B 3.4787 no 2_765
C3 H6A 3.5557 no 2_765
C3 H6B 3.0670 no 2_765
C3 H1 3.2517 no .
C4 H6A 3.0625 no .
C4 H6'1 3.0525 no .
C4 H6'2 3.1922 no .
C4 H1 3.4918 no .
C4 H2 3.2630 no .
C5 H6A 2.5519 no .
C5 H6B 2.6212 no .
C5 H6'1 2.7753 no .
C5 H6'2 2.6826 no .
C5 H2 2.8368 no 2_765
C6 H8A 2.4210 no .
C6 H8B 2.8305 no .
C6 H12A 3.3069 no .
C6 H12B 2.6130 no .
C6 H13A 3.3229 no .
C6 H13B 2.8080 no .
C6 H2 3.2185 no 2_765
C6' H8'1 3.2827 no .
C6' H8'2 2.7790 no .
C6' H9'1 1.9341 no .
C6' H9'2 2.9528 no .
C6' H12C 2.7160 no .
C6' H12D 2.5500 no .
C7 H9A 2.7562 no .
C7 H9B 2.7625 no .
C7 H13A 2.5765 no .
C7 H13B 2.6880 no .
C7 H13C 3.2483 no .
C7' H9'1 2.4003 no .
C7' H9'2 2.6737 no .
C7' H13D 2.7085 no .
C7' H13E 3.3028 no .
C7' H13F 2.7029 no .
C8 H6A 2.5886 no .
C8 H6B 3.3137 no .
C8 H10A 2.8131 no .
C8 H10B 2.8434 no .
C8 H12A 2.5809 no .
C8 H12B 2.7895 no .
C12 H6A 3.3135 no .
C12 H6B 2.7074 no .
C12 H8A 3.2798 no .
C12 H8B 2.5705 no .
C12 H9B 3.0389 no .
C12' H6'1 3.2890 no .
C12' H6'2 2.5655 no .
C12' H8'1 2.6245 no .
C12' H8'2 3.3106 no .
C12' H9'1 3.3011 no .
C12' H9'2 3.0156 no .
C13' H7' 2.6198 no .
C13' H8'1 2.8119 no .
C13 H6B 2.7943 no .
C13 H7 2.5227 no .
C13 H2 3.4623 no 2_765
C8' H6'1 2.4312 no .
C8' H6'2 2.8590 no .
C8' H10C 3.3531 no .
C8' H10D 2.6570 no .
C8' H11D 2.8825 no .
C8' H11E 2.3174 no .
C8' H12C 2.7018 no .
C8' H12D 3.3239 no .
C8' H13D 2.8874 no .
C8' H13F 3.4708 no .
C9 H7 2.6523 no .
C9 H11A 2.5201 no .
C9 H11B 3.2617 no .
C9 H11C 2.8996 no .
C9 H12A 2.9683 no .
C9' H6'1 2.3294 no .
C9' H6'2 2.4867 no .
C9' H7' 3.1646 no .
C9' H11D 2.2540 no .
C9' H11E 2.4323 no .
C9' H11F 3.1119 no .
C9' H12C 2.8892 no .
C10' H6'1 3.3577 no .
C10' H8'1 2.8299 no .
C10' H8'2 2.5629 no .
C10 H8A 2.8097 no .
C10 H8B 2.8157 no .
C11' H8'1 2.5331 no .
C11' H8'2 2.9026 no .
C11' H9'1 3.0906 no .
C11' H9'2 2.3636 no .
C11 H9A 2.6613 no .
C11 H9B 2.6916 no .
H6A H7 2.3403 no .
H6A H8A 2.1864 no .
H6A H8B 3.1122 no .
H6A H12B 3.5110 no .
H6B H7 2.3028 no .
H6B H8A 3.3435 no .
H6B H12B 2.9062 no .
H6B H13A 2.9935 no .
H6B H13B 2.3048 no .
H6B H2 2.7146 no 2_765
H7 H8A 2.4662 no .
H7 H8B 2.8050 no .
H7 H9A 2.4637 no .
H7 H9B 2.8113 no .
H7 H12A 2.3487 no .
H7 H12B 2.7804 no .
H7 H13A 2.2842 no .
H7 H13B 2.8689 no .
H7 H13C 3.3903 no .
H8A H9A 2.3029 no .
H8A H9B 2.7872 no .
H8A H10A 2.6390 no .
H8A H10B 3.1104 no .
H8A H12A 3.5083 no .
H8A H12B 3.4964 no .
H8B H9A 2.7872 no .
H8B H9B 2.2972 no .
H8B H10A 3.0703 no .
H8B H10B 2.6781 no .
H8B H12A 2.5950 no .
H8B H12B 2.5300 no .
H9A H10A 2.3635 no .
H9A H10B 2.8275 no .
H9A H11A 2.6394 no .
H9A H11B 3.5789 no .
H9A H11C 2.7699 no .
H9A H12A 3.3822 no .
H9B H10A 2.8278 no .
H9B H10B 2.3343 no .
H9B H11A 2.3919 no .
H9B H11B 3.4029 no .
H9B H11C 3.2784 no .
H9B H12A 2.4338 no .
H9B H12B 3.5684 no .
H10A H11A 2.6776 no .
H10A H11B 2.3515 no .
H10A H11C 2.0541 no .
H10B H11A 2.3811 no .
H10B H11B 2.0364 no .
H10B H11C 2.6651 no .
H12A H13A 2.3226 no .
H12A H13B 2.7680 no .
H12A H13C 2.2153 no .
H12B H13A 2.7703 no .
H12B H13B 2.2314 no .
H12B H13C 2.3044 no .
H12B H2 3.3442 no 2_765
H13B H2 2.5935 no 2_765
H6'1 H7' 2.4951 no .
H6'1 H8'1 3.3947 no .
H6'1 H8'2 2.4979 no .
H6'1 H9'1 1.6278 no .
H6'1 H9'2 3.0237 no .
H6'1 H10D 3.3166 no .
H6'1 H12C 3.4765 no .
H6'1 H12D 3.4916 no .
H6'2 H7' 2.8293 no .
H6'2 H8'2 3.4035 no .
H6'2 H9'1 1.8141 no .
H6'2 H9'2 2.6543 no .
H6'2 H12C 2.4633 no .
H6'2 H12D 2.5983 no .
H7' H8'1 2.4663 no .
H7' H8'2 2.1793 no .
H7' H9'1 3.2023 no .
H7' H12C 2.7755 no .
H7' H12D 2.3001 no .
H7' H13D 2.9173 no .
H7' H13E 3.4959 no .
H7' H13F 2.4595 no .
H8'1 H9'1 2.8409 no .
H8'1 H9'2 2.2850 no .
H8'1 H10D 3.1086 no .
H8'1 H11D 2.5913 no .
H8'1 H11E 1.9555 no .
H8'1 H11F 3.4272 no .
H8'1 H12C 2.7512 no .
H8'1 H12D 3.5543 no .
H8'1 H13D 2.2707 no .
H8'1 H13F 3.1918 no .
H8'2 H9'1 2.4714 no .
H8'2 H9'2 2.8440 no .
H8'2 H10C 3.4835 no .
H8'2 H10D 2.3550 no .
H8'2 H11D 3.3674 no .
H8'2 H11E 2.3987 no .
H8'2 H13D 3.5791 no .
H9'1 H10C 2.4224 no .
H9'1 H10D 2.4917 no .
H9'1 H11D 3.1515 no .
H9'1 H11E 3.3483 no .
H9'1 H12C 3.0699 no .
H9'2 H10C 2.4654 no .
H9'2 H10D 2.9105 no .
H9'2 H11D 1.9755 no .
H9'2 H11E 2.6993 no .
H9'2 H11F 3.2447 no .
H9'2 H12C 2.4678 no .
H10C H11D 2.3049 no .
H10C H11E 2.7544 no .
H10C H11F 2.2195 no .
H10D H11D 2.7506 no .
H10D H11E 2.1986 no .
H10D H11F 2.3294 no .
H12C H13D 2.3104 no .
H12C H13E 2.2932 no .
H12C H13F 2.8019 no .
H12D H13D 2.8019 no .
H12D H13E 2.2887 no .
H12D H13F 2.3151 no .
H12D H2 2.9404 no 2_765
H1 H2 2.3638 no .
S1 H6B 3.3323 no 2_665
S1 H1 3.4681 no 2_655
S1 H1 3.4998 no 2_755
O1 H8A 3.4530 no 1_655
O1 H9A 3.1405 no 1_655
O1 H10A 3.1067 no 1_655
O1 H11C 3.5702 no 1_655
O1 H9'1 3.2555 no 1_655
O1 H9'2 2.9699 no 1_655
O1 H10C 2.7009 no 1_655
O1 H11D 3.5958 no 1_655
O1 H1 3.5823 no 2_655
O1 H1 2.7292 no 2_755
O1 H2 3.1997 no 2_755
O2 H6B 2.8553 no 2_665
O2 H1 2.5482 no 2_655
O2 H2 3.4183 no 1_455
O3 H7 2.9113 no 1_655
O3 H9A 3.1570 no 1_655
O3 H9'2 2.9303 no 1_655
O3 H12C 2.9477 no 1_655
C1 H6B 3.3348 no 2_665
C1 H10C 3.4155 no 2_655
C1 H12D 3.5775 no 2_665
C1 H1 3.2148 no 2_755
C2 H6B 3.2227 no 2_665
C2 H7 3.3327 no 2_665
C2 H13A 3.4204 no 2_665
C2 H10C 3.4104 no 2_655
C2 H12C 3.0139 no 2_665
C2 H12D 3.3183 no 2_665
C3 H6A 3.2621 no 1_655
C3 H6A 3.0779 no 2_665
C3 H6B 3.0790 no 2_665
C3 H7 3.1726 no 2_665
C3 H6'2 3.5237 no 2_665
C3 H12C 3.0812 no 2_665
C4 H6A 3.2670 no 1_655
C4 H6A 3.0433 no 2_665
C4 H6B 3.1104 no 2_665
C4 H6'2 3.5440 no 1_655
C4 H9'2 3.5891 no 1_655
C5 H6A 3.2042 no 1_655
C5 H6A 3.1759 no 2_665
C5 H7 3.0437 no 1_655
C5 H6'2 3.4679 no 1_655
C5 H9'2 3.3252 no 1_655
C5 H12C 3.1184 no 1_655
C6' H9'2 3.2926 no 1_655
C7' H11E 3.5359 no 2_666
C12 H10B 3.3414 no 2_666
C12 H11A 3.4455 no 2_566
C12' H2 3.5468 no 2_665
C13' H10D 3.3356 no 1_565
C13' H11F 2.9084 no 2_566
C13' H13F 3.4091 no 2_676
C13 H10B 3.4732 no 1_565
C13 H11C 2.9707 no 1_665
C8' H8'1 3.3070 no 2_666
C8' H8'2 3.1089 no 2_666
C8' H11D 3.3719 no 1_655
C8' H11E 3.4679 no 2_666
C9 H11A 3.5887 no 2_566
C10' H13E 3.0828 no 1_545
C10' H1 3.5276 no 2_655
C10 H12A 3.5249 no 2_666
C10 H13A 3.4459 no 1_545
C11' H7' 3.5571 no 2_666
C11' H8'1 3.2406 no 2_566
C11' H8'2 3.3717 no 1_455
C11' H11E 3.5942 no 2_566
C11' H13D 2.7522 no 2_566
C11 H11B 3.2403 no 2_556
C11 H12A 3.3375 no 2_566
C11 H12B 3.4858 no 2_666
C11 H13B 3.5493 no 1_445
C11 H13C 3.0174 no 1_445
H6A C3 3.2621 no 1_455
H6A C3 3.0779 no 2_665
H6A C4 3.2670 no 1_455
H6A C4 3.0433 no 2_665
H6A C5 3.2042 no 1_455
H6A C5 3.1759 no 2_665
H6A H6A 3.3585 no 2_665
H6B S1 3.3323 no 2_665
H6B O2 2.8553 no 2_665
H6B C1 3.3348 no 2_665
H6B C2 3.2227 no 2_665
H6B C3 3.0790 no 2_665
H6B C4 3.1104 no 2_665
H7 O3 2.9113 no 1_455
H7 C2 3.3327 no 2_665
H7 C3 3.1726 no 2_665
H7 C5 3.0437 no 1_455
H7 H12B 3.4160 no 1_455
H7 H2 3.2990 no 2_665
H8A O1 3.4530 no 1_455
H8A H1 3.2748 no 2_655
H8B H9A 2.8822 no 1_655
H8B H11A 3.5914 no 1_655
H8B H11C 3.3549 no 1_655
H9A O1 3.1405 no 1_455
H9A O3 3.1570 no 1_455
H9A H8B 2.8822 no 1_455
H9A H11A 3.5849 no 2_566
H9A H12B 3.4087 no 1_455
H9B H9B 3.2552 no 2_566
H9B H11A 2.7534 no 2_566
H9B H12A 3.4790 no 2_666
H10A O1 3.1067 no 1_455
H10A H13A 2.9826 no 1_545
H10A H1 3.0601 no 2_655
H10A H2 3.0731 no 2_655
H10B C12 3.3414 no 2_666
H10B C13 3.4732 no 1_545
H10B H11C 3.1106 no 1_655
H10B H12A 2.7215 no 2_666
H10B H12B 3.2108 no 2_666
H10B H13A 3.0912 no 1_545
H10B H13C 3.1177 no 1_545
H10B H13C 3.1513 no 2_666
H11A C12 3.4455 no 2_566
H11A C9 3.5887 no 2_566
H11A H8B 3.5914 no 1_455
H11A H9A 3.5849 no 2_566
H11A H9B 2.7534 no 2_566
H11A H12A 2.6463 no 2_566
H11A H12B 3.1275 no 2_666
H11A H13A 3.3221 no 2_566
H11A H13C 3.5374 no 1_445
H11B C11 3.2403 no 2_556
H11B H11B 2.2920 no 2_556
H11B H11C 3.5299 no 2_556
H11B H12A 3.5662 no 2_566
H11B H12B 3.1645 no 2_666
H11B H13A 3.3614 no 1_545
H11B H13A 3.2476 no 2_566
H11B H13B 3.5825 no 1_445
H11B H13C 2.8316 no 1_445
H11B H13C 3.1305 no 2_666
H11C O1 3.5702 no 1_455
H11C C13 2.9707 no 1_445
H11C H8B 3.3549 no 1_455
H11C H10B 3.1106 no 1_455
H11C H11B 3.5299 no 2_556
H11C H12A 3.3385 no 2_566
H11C H13A 3.4956 no 1_445
H11C H13B 2.7350 no 1_445
H11C H13C 2.3703 no 1_445
H12A C10 3.5249 no 2_666
H12A C11 3.3375 no 2_566
H12A H9B 3.4790 no 2_666
H12A H10B 2.7215 no 2_666
H12A H11A 2.6463 no 2_566
H12A H11B 3.5662 no 2_566
H12A H11C 3.3385 no 2_566
H12B C11 3.4858 no 2_666
H12B H7 3.4160 no 1_655
H12B H9A 3.4087 no 1_655
H12B H10B 3.2108 no 2_666
H12B H11A 3.1275 no 2_666
H12B H11B 3.1645 no 2_666
H13A C2 3.4204 no 2_665
H13A C10 3.4459 no 1_565
H13A H10A 2.9826 no 1_565
H13A H10B 3.0912 no 1_565
H13A H11A 3.3221 no 2_566
H13A H11B 3.3614 no 1_565
H13A H11B 3.2476 no 2_566
H13A H11C 3.4956 no 1_665
H13A H2 3.1046 no 2_665
H13B C11 3.5493 no 1_665
H13B H11B 3.5825 no 1_665
H13B H11C 2.7350 no 1_665
H13C C11 3.0174 no 1_665
H13C H10B 3.1177 no 1_565
H13C H10B 3.1513 no 2_666
H13C H11A 3.5374 no 1_665
H13C H11B 2.8316 no 1_665
H13C H11B 3.1305 no 2_666
H13C H11C 2.3703 no 1_665
H13C H13C 2.8892 no 2_676
H6'1 H9'2 2.8797 no 1_655
H6'1 H11D 3.0802 no 1_655
H6'2 C3 3.5237 no 2_665
H6'2 C4 3.5440 no 1_455
H6'2 C5 3.4679 no 1_455
H7' C11' 3.5571 no 2_666
H7' H9'2 3.3217 no 1_655
H7' H11D 3.2708 no 1_655
H7' H11E 2.7515 no 2_666
H7' H11F 3.5410 no 2_666
H7' H12C 3.4006 no 1_655
H8'1 C8' 3.3070 no 2_666
H8'1 C11' 3.2406 no 2_566
H8'1 H8'1 3.2220 no 2_666
H8'1 H8'2 2.5624 no 2_666
H8'1 H11D 2.9190 no 2_566
H8'1 H11E 3.0869 no 2_566
H8'1 H11E 3.4724 no 2_666
H8'1 H11F 3.1723 no 2_566
H8'2 C8' 3.1089 no 2_666
H8'2 C11' 3.3717 no 1_655
H8'2 H8'1 2.5624 no 2_666
H8'2 H8'2 2.8000 no 2_666
H8'2 H11D 2.5041 no 1_655
H8'2 H11E 2.9761 no 2_666
H8'2 H11F 3.4922 no 1_655
H8'2 H13D 3.5002 no 2_666
H9'1 O1 3.2555 no 1_455
H9'1 H1 3.1608 no 2_655
H9'2 O1 2.9699 no 1_455
H9'2 O3 2.9303 no 1_455
H9'2 C4 3.5891 no 1_455
H9'2 C5 3.3252 no 1_455
H9'2 C6' 3.2926 no 1_455
H9'2 H6'1 2.8797 no 1_455
H9'2 H7' 3.3217 no 1_455
H10C O1 2.7009 no 1_455
H10C C1 3.4155 no 2_655
H10C C2 3.4104 no 2_655
H10C H13E 2.9059 no 1_545
H10C H1 2.8590 no 2_655
H10C H2 2.8234 no 2_655
H10D C13' 3.3356 no 1_545
H10D H11D 3.5842 no 1_655
H10D H13D 3.5818 no 2_666
H10D H13E 2.4832 no 1_545
H10D H13F 3.3964 no 1_545
H10D H13F 3.2813 no 2_666
H11D O1 3.5958 no 1_455
H11D C8' 3.3719 no 1_455
H11D H6'1 3.0802 no 1_455
H11D H7' 3.2708 no 1_455
H11D H8'1 2.9190 no 2_566
H11D H8'2 2.5041 no 1_455
H11D H10D 3.5842 no 1_455
H11D H11E 3.1092 no 2_566
H11D H13D 2.9409 no 2_566
H11E C7' 3.5359 no 2_666
H11E C8' 3.4679 no 2_666
H11E C11' 3.5942 no 2_566
H11E H7' 2.7515 no 2_666
H11E H8'1 3.0869 no 2_566
H11E H8'1 3.4724 no 2_666
H11E H8'2 2.9761 no 2_666
H11E H11D 3.1092 no 2_566
H11E H11E 3.2085 no 2_566
H11E H13D 2.9165 no 2_566
H11E H13F 3.5442 no 2_666
H11F C13' 2.9084 no 2_566
H11F H7' 3.5410 no 2_666
H11F H8'1 3.1723 no 2_566
H11F H8'2 3.4922 no 1_455
H11F H13D 2.0239 no 2_566
H11F H13E 3.4490 no 1_545
H11F H13E 3.1134 no 2_566
H11F H13F 3.3145 no 2_566
H12C O3 2.9477 no 1_455
H12C C2 3.0139 no 2_665
H12C C3 3.0812 no 2_665
H12C C5 3.1184 no 1_455
H12C H7' 3.4006 no 1_455
H12C H2 2.9144 no 2_665
H12D C1 3.5775 no 2_665
H12D C2 3.3183 no 2_665
H12D H2 3.4456 no 2_665
H13D C11' 2.7522 no 2_566
H13D H8'2 3.5002 no 2_666
H13D H10D 3.5818 no 2_666
H13D H11D 2.9409 no 2_566
H13D H11E 2.9165 no 2_566
H13D H11F 2.0239 no 2_566
H13D H13F 3.4707 no 2_676
H13E C10' 3.0828 no 1_565
H13E H10C 2.9059 no 1_565
H13E H10D 2.4832 no 1_565
H13E H11F 3.4490 no 1_565
H13E H11F 3.1134 no 2_566
H13E H13F 3.2842 no 2_676
H13E H2 3.2627 no 2_665
H13F C13' 3.4091 no 2_676
H13F H10D 3.3964 no 1_565
H13F H10D 3.2813 no 2_666
H13F H11E 3.5442 no 2_666
H13F H11F 3.3145 no 2_566
H13F H13D 3.4707 no 2_676
H13F H13E 3.2842 no 2_676
H13F H13F 2.9322 no 2_676
H1 S1 3.4681 no 2_655
H1 S1 3.4998 no 2_755
H1 O1 3.5823 no 2_655
H1 O1 2.7292 no 2_755
H1 O2 2.5482 no 2_655
H1 C1 3.2148 no 2_755
H1 C10' 3.5276 no 2_655
H1 H8A 3.2748 no 2_655
H1 H10A 3.0601 no 2_655
H1 H9'1 3.1608 no 2_655
H1 H10C 2.8590 no 2_655
H1 H1 3.2428 no 2_755
H2 O1 3.1997 no 2_755
H2 O2 3.4183 no 1_655
H2 C12' 3.5468 no 2_665
H2 H7 3.2990 no 2_665
H2 H10A 3.0731 no 2_655
H2 H13A 3.1046 no 2_665
H2 H10C 2.8234 no 2_655
H2 H12C 2.9144 no 2_665
H2 H12D 3.4456 no 2_665
H2 H13E 3.2627 no 2_665

loop_
_geom_torsion_atom_site_label_1
_geom_torsion_atom_site_label_2
_geom_torsion_atom_site_label_3
_geom_torsion_atom_site_label_4
_geom_torsion
_geom_torsion_publ_flag
_geom_torsion_site_symmetry_1
_geom_torsion_site_symmetry_3
_geom_torsion_site_symmetry_4
O1 S1 C1 C2 -114.72(19) no . . .
O1 S1 C4 C3 114.86(16) no . . .
O1 S1 C4 C5 -66.9(3) no . . .
O2 S1 C1 C2 112.37(19) no . . .
O2 S1 C4 C3 -112.22(16) no . . .
O2 S1 C4 C5 66.0(3) no . . .
C1 S1 C4 C3 0.66(17) no . . .
C1 S1 C4 C5 178.9(2) no . . .
C4 S1 C1 C2 -0.2(2) no . . .
C5 O3 C6 C7 174.7(2) no . . .
C6 O3 C5 C3 91.1(3) no . . 2_765
C6 O3 C5 C4 -93.4(3) no . . .
C5 O3 C6' C7' -170.2(3) no . . .
C6' O3 C5 C3 150.7(9) no . . 2_765
C6' O3 C5 C4 -33.8(10) no . . .
C6 O3 C6' C7' -82.9(8) no . . .
C6' O3 C6 C7 44.5(6) no . . .
S1 C1 C2 C3 -0.3(3) no . . .
C1 C2 C3 C4 0.9(4) no . . .
C1 C2 C3 C5 -177.5(3) no . . 2_765
C2 C3 C4 S1 -0.9(3) no . . .
C2 C3 C4 C5 -179.3(2) no . . .
C2 C3 C5 O3 3.2(4) no . 2_765 2_765
C2 C3 C5 C4 179.0(3) no . 2_765 2_765
C4 C3 C5 O3 -175.0(2) no . 2_765 2_765
C4 C3 C5 C4 0.8(4) no . 2_765 2_765
C5 C3 C4 S1 177.53(19) no 2_765 . .
C5 C3 C4 C5 -0.8(4) no 2_765 . .
S1 C4 C5 O3 7.1(4) no . . .
S1 C4 C5 C3 -177.23(16) no . . 2_765
C3 C4 C5 O3 -174.9(2) no . . .
C3 C4 C5 C3 0.8(4) no . . 2_765
O3 C6 C7 C8 -68.5(4) no . . .
O3 C6 C7 C12 59.2(6) no . . .
O3 C6' C7' C12' 79.2(12) no . . .
O3 C6' C7' C8' -149.7(10) no . . .
C6 C7 C8 C9 -151.5(5) no . . .
C6 C7 C12 C13 69.9(7) no . . .
C8 C7 C12 C13 -165.3(6) no . . .
C12 C7 C8 C9 81.0(8) no . . .
C6' C7' C12' C13' -168.9(14) no . . .
C6' C7' C8' C9' -40.4(17) no . . .
C12' C7' C8' C9' 86.4(17) no . . .
C8' C7' C12' C13' 66(3) no . . .
C7 C8 C9 C10 179.5(6) no . . .
C7' C8' C9' C10' 162.3(15) no . . .
C8 C9 C10 C11 -177.5(7) no . . .
C8' C9' C10' C11' 66(3) no . . .
